data_7007609
loop_
_publ_author_name
'Cox, Andrew R. F.'
'Gibson, Vernon C.'
'Marshall, Edward L.'
'White, Andrew J. P.'
'Yeldon, David'

_publ_section_title
;
 Coordination complexes bearing potentially tetradentate phenoxyamine
 ligands.
;
_journal_issue 42
_journal_name_full 'Dalton transactions (Cambridge, England : 2003)'
_journal_page_first 5014
_journal_page_last 5023
_journal_paper_doi 10.1039/b607753f
_journal_year 2006
_chemical_formula_sum 'C61 H108 Ca N6 O2'
_chemical_formula_weight 997.61
_chemical_name_systematic
;
?
;
_space_group_IT_number 2
_symmetry_cell_setting triclinic
_symmetry_space_group_name_Hall '-P 1'
_symmetry_space_group_name_H-M 'P -1'
_atom_sites_solution_hydrogens geom
_atom_sites_solution_primary direct
_atom_sites_solution_secondary difmap
_audit_creation_method SHELXL-97
_cell_angle_alpha 110.331(8)
_cell_angle_beta 107.408(8)
_cell_angle_gamma 100.882(8)
_cell_formula_units_Z 1
_cell_length_a 10.8234(10)
_cell_length_b 12.9659(12)
_cell_length_c 13.1370(11)
_cell_measurement_temperature 173(2)
_cell_measurement_theta_max 32.6590
_cell_measurement_theta_min 4.2931
_cell_volume 1558.8(3)
_computing_cell_refinement 'CrysAlis RED, Oxford Diffraction Ltd'
_computing_data_collection 'CrysAlis CCD, Oxford Diffraction Ltd'
_computing_data_reduction 'CrysAlis RED, Oxford Diffraction Ltd'
_computing_molecular_graphics 'Bruker SHELXTL'
_computing_publication_material 'Bruker SHELXTL'
_computing_structure_refinement 'SHELXL-97 (Sheldrick, 1997)'
_computing_structure_solution 'SHELXS-97 (Sheldrick, 1990)'
_diffrn_ambient_temperature 173(2)
_diffrn_detector_area_resol_mean 15.9863
_diffrn_measured_fraction_theta_full 0.893
_diffrn_measured_fraction_theta_max 0.893
_diffrn_measurement_device_type 'OD Xcalibur 3'
_diffrn_measurement_method \w
_diffrn_radiation_monochromator graphite
_diffrn_radiation_source 'Enhance (Mo) X-ray Source'
_diffrn_radiation_type MoK\a
_diffrn_radiation_wavelength 0.71073
_diffrn_reflns_av_R_equivalents 0.0534
_diffrn_reflns_av_sigmaI/netI 0.0863
_diffrn_reflns_limit_h_max 15
_diffrn_reflns_limit_h_min -16
_diffrn_reflns_limit_k_max 17
_diffrn_reflns_limit_k_min -19
_diffrn_reflns_limit_l_max 19
_diffrn_reflns_limit_l_min -19
_diffrn_reflns_number 16621
_diffrn_reflns_theta_full 32.73
_diffrn_reflns_theta_max 32.73
_diffrn_reflns_theta_min 4.30
_exptl_absorpt_coefficient_mu 0.144
_exptl_absorpt_correction_T_max 0.99444
_exptl_absorpt_correction_T_min 0.98468
_exptl_absorpt_correction_type 'numeric analytical'
_exptl_crystal_colour Colourless
_exptl_crystal_density_diffrn 1.063
_exptl_crystal_density_method 'not measured'
_exptl_crystal_description 'tabular needles'
_exptl_crystal_F_000 552
_exptl_crystal_size_max 0.12
_exptl_crystal_size_mid 0.11
_exptl_crystal_size_min 0.04
_refine_diff_density_max 0.665
_refine_diff_density_min -1.741
_refine_diff_density_rms 0.080
_refine_ls_extinction_method none
_refine_ls_goodness_of_fit_ref 1.169
_refine_ls_hydrogen_treatment constr
_refine_ls_matrix_type full
_refine_ls_number_parameters 372
_refine_ls_number_reflns 10277
_refine_ls_number_restraints 103
_refine_ls_restrained_S_all 1.172
_refine_ls_R_factor_all 0.1908
_refine_ls_R_factor_gt 0.1754
_refine_ls_shift/su_max 0.000
_refine_ls_shift/su_mean 0.000
_refine_ls_structure_factor_coef Fsqd
_refine_ls_weighting_details 'calc w=1/[\s^2^(Fo^2^)+(0.1000P)^2^+6.0000P] where P=(Fo^2^+2Fc^2^)/3'
_refine_ls_weighting_scheme calc
_refine_ls_wR_factor_gt 0.3555
_refine_ls_wR_factor_ref 0.3674
_reflns_number_gt 8941
_reflns_number_total 10277
_reflns_threshold_expression >2sigma(I)
_cod_data_source_file b607753f.txt
_cod_data_source_block Compound_5a
_cod_depositor_comments
;
The following automatic conversions were performed:
'_symmetry_cell_setting' value 'Triclinic' changed to 'triclinic'
according to '/home/saulius/struct/CIF-dictionaries/cif_core.dic'
dictionary named 'cif_core.dic' version 2.4.1 from 2010-06-29.

Automatic conversion script
Id: cif_fix_enum 1527 2010-12-29 10:47:43Z saulius 
;
_cod_original_cell_volume 1558.8(2)
_cod_original_sg_symbol_H-M P-1
_cod_database_code 7007609

loop_
_symmetry_equiv_pos_as_xyz
'x, y, z'
'-x, -y, -z'

loop_
_atom_site_label
_atom_site_type_symbol
_atom_site_fract_x
_atom_site_fract_y
_atom_site_fract_z
_atom_site_U_iso_or_equiv
_atom_site_adp_type
_atom_site_occupancy
_atom_site_symmetry_multiplicity
_atom_site_calc_flag
_atom_site_refinement_flags
_atom_site_disorder_assembly
_atom_site_disorder_group
Ca Ca 0.5000 0.5000 0.0000 0.0159(2) Uani 1 2 d S . .
O1 O 0.3487(3) 0.4067(3) 0.0446(3) 0.0318(7) Uani 1 1 d . . .
C1 C 0.3403(4) 0.3589(4) 0.1176(4) 0.0274(8) Uani 1 1 d . . .
C2 C 0.2145(4) 0.2805(4) 0.0991(4) 0.0271(8) Uani 1 1 d . . .
C3 C 0.2151(5) 0.2322(4) 0.1791(4) 0.0299(8) Uani 1 1 d . . .
H3A H 0.1311 0.1804 0.1659 0.036 Uiso 1 1 calc R . .
C4 C 0.3310(5) 0.2549(4) 0.2770(4) 0.0316(9) Uani 1 1 d . B .
C5 C 0.4523(4) 0.3330(4) 0.2943(4) 0.0311(9) Uani 1 1 d . . .
H5A H 0.5330 0.3525 0.3613 0.037 Uiso 1 1 calc R . .
C6 C 0.4594(4) 0.3830(4) 0.2175(4) 0.0282(8) Uani 1 1 d . . .
C7 C 0.5923(4) 0.4740(4) 0.2500(4) 0.0300(8) Uani 1 1 d . . .
H7A H 0.5772 0.5503 0.2709 0.036 Uiso 1 1 calc R . .
H7B H 0.6610 0.4783 0.3221 0.036 Uiso 1 1 calc R . .
N8 N 0.6528(4) 0.4580(3) 0.1602(3) 0.0282(7) Uani 1 1 d D A .
C9 C 0.6528(5) 0.3380(4) 0.1050(4) 0.0370(10) Uani 1 1 d D . .
H9A H 0.5645 0.2834 0.0891 0.044 Uiso 0.842(6) 1 calc PR A 1
H9B H 0.7266 0.3261 0.1613 0.044 Uiso 0.842(6) 1 calc PR A 1
H9C H 0.6332 0.2998 0.1520 0.044 Uiso 0.158(6) 1 d PR A 2
H9D H 0.7440 0.3416 0.1103 0.044 Uiso 0.158(6) 1 d PR A 2
C10 C 0.6735(6) 0.3095(5) -0.0091(5) 0.0359(12) Uani 0.842(6) 1 d PD A 1
H10A H 0.7578 0.3682 0.0057 0.043 Uiso 0.842(6) 1 calc PR A 1
H10B H 0.6874 0.2328 -0.0344 0.043 Uiso 0.842(6) 1 calc PR A 1
N11 N 0.5565(4) 0.3064(3) -0.1074(3) 0.0318(8) Uani 1 1 d D . .
C12 C 0.4436(6) 0.1952(5) -0.1548(5) 0.0389(13) Uani 0.842(6) 1 d PD A 1
H12A H 0.4058 0.1976 -0.0944 0.047 Uiso 0.842(6) 1 calc PR A 1
H12B H 0.4817 0.1304 -0.1692 0.047 Uiso 0.842(6) 1 calc PR A 1
C13 C 0.3268(7) 0.1705(6) -0.2697(6) 0.0501(16) Uani 0.842(6) 1 d PD A 1
H13A H 0.2564 0.0963 -0.2961 0.075 Uiso 0.842(6) 1 calc PR A 1
H13B H 0.3628 0.1663 -0.3307 0.075 Uiso 0.842(6) 1 calc PR A 1
H13C H 0.2866 0.2332 -0.2558 0.075 Uiso 0.842(6) 1 calc PR A 1
C14 C 0.6066(7) 0.3146(5) -0.2000(5) 0.0394(13) Uani 0.842(6) 1 d PD A 1
H14A H 0.6829 0.3889 -0.1631 0.047 Uiso 0.842(6) 1 calc PR A 1
H14B H 0.5315 0.3191 -0.2619 0.047 Uiso 0.842(6) 1 calc PR A 1
C15 C 0.6557(7) 0.2170(6) -0.2605(6) 0.0478(15) Uani 0.842(6) 1 d PD A 1
H15A H 0.6857 0.2327 -0.3187 0.072 Uiso 0.842(6) 1 calc PR A 1
H15B H 0.5806 0.1428 -0.3006 0.072 Uiso 0.842(6) 1 calc PR A 1
H15C H 0.7325 0.2128 -0.2012 0.072 Uiso 0.842(6) 1 calc PR A 1
C10' C 0.5594(18) 0.2635(14) -0.0169(11) 0.027(5) Uiso 0.158(6) 1 d PD A 2
H10C H 0.4656 0.2438 -0.0187 0.033 Uiso 0.158(6) 1 calc PR A 2
H10D H 0.5808 0.1900 -0.0411 0.033 Uiso 0.158(6) 1 calc PR A 2
C12' C 0.426(2) 0.2374(17) -0.2136(15) 0.036(6) Uiso 0.158(6) 1 d PD A 2
H12C H 0.4143 0.2790 -0.2646 0.043 Uiso 0.158(6) 1 calc PR A 2
H12D H 0.3489 0.2335 -0.1877 0.043 Uiso 0.158(6) 1 calc PR A 2
C13' C 0.418(3) 0.1133(17) -0.287(2) 0.043(7) Uiso 0.158(6) 1 d PD A 2
H13D H 0.3291 0.0740 -0.3552 0.065 Uiso 0.158(6) 1 calc PR A 2
H13E H 0.4265 0.0705 -0.2385 0.065 Uiso 0.158(6) 1 calc PR A 2
H13F H 0.4918 0.1161 -0.3156 0.065 Uiso 0.158(6) 1 calc PR A 2
C14' C 0.6839(19) 0.319(2) -0.127(2) 0.031(6) Uiso 0.158(6) 1 d PD A 2
H14C H 0.7022 0.2443 -0.1455 0.037 Uiso 0.158(6) 1 calc PR A 2
H14D H 0.7604 0.3781 -0.0525 0.037 Uiso 0.158(6) 1 calc PR A 2
C15' C 0.682(2) 0.356(2) -0.227(2) 0.029(5) Uiso 0.158(6) 1 d PD A 2
H15D H 0.7708 0.3658 -0.2327 0.043 Uiso 0.158(6) 1 calc PR A 2
H15E H 0.6621 0.4294 -0.2096 0.043 Uiso 0.158(6) 1 calc PR A 2
H15F H 0.6101 0.2955 -0.3018 0.043 Uiso 0.158(6) 1 calc PR A 2
C16 C 0.7915(4) 0.5450(4) 0.2143(4) 0.0351(10) Uani 1 1 d . . .
H16A H 0.7843 0.6231 0.2521 0.042 Uiso 1 1 calc R A .
H16B H 0.8220 0.5439 0.1502 0.042 Uiso 1 1 calc R . .
C17 C 0.9030(5) 0.5294(6) 0.3067(6) 0.0570(17) Uani 1 1 d D A .
H17A H 0.8700 0.5216 0.3671 0.068 Uiso 1 1 calc R . .
H17B H 0.9213 0.4570 0.2678 0.068 Uiso 1 1 calc R . .
N18 N 1.0299(4) 0.6281(4) 0.3642(4) 0.0497(11) Uani 1 1 d D . .
C19 C 1.1462(6) 0.6009(6) 0.4302(6) 0.0526(19) Uani 0.844(12) 1 d PDU A 1
H19A H 1.1189 0.5667 0.4800 0.063 Uiso 0.844(12) 1 calc PR A 1
H19B H 1.2241 0.6738 0.4832 0.063 Uiso 0.844(12) 1 calc PR A 1
C20 C 1.1908(10) 0.5174(9) 0.3485(11) 0.090(4) Uani 0.844(12) 1 d PD A 1
H20A H 1.2671 0.5008 0.3952 0.135 Uiso 0.844(12) 1 calc PR A 1
H20B H 1.2203 0.5521 0.3008 0.135 Uiso 0.844(12) 1 calc PR A 1
H20C H 1.1140 0.4449 0.2965 0.135 Uiso 0.844(12) 1 calc PR A 1
C21 C 1.0152(10) 0.7232(9) 0.4585(9) 0.098(4) Uani 0.844(12) 1 d PD A 1
H21A H 1.0352 0.7086 0.5299 0.118 Uiso 0.844(12) 1 calc PR A 1
H21B H 0.9194 0.7229 0.4315 0.118 Uiso 0.844(12) 1 calc PR A 1
C22 C 1.1094(14) 0.8402(9) 0.4897(13) 0.129(6) Uani 0.844(12) 1 d PDU A 1
H22A H 1.1022 0.8994 0.5565 0.194 Uiso 0.844(12) 1 calc PR A 1
H22B H 1.0837 0.8585 0.4215 0.194 Uiso 0.844(12) 1 calc PR A 1
H22C H 1.2039 0.8393 0.5116 0.194 Uiso 0.844(12) 1 calc PR A 1
C19' C 1.1473(19) 0.590(2) 0.352(3) 0.057(8) Uiso 0.156(12) 1 d PDU A 2
H19C H 1.2319 0.6585 0.3961 0.069 Uiso 0.156(12) 1 calc PR A 2
H19D H 1.1331 0.5575 0.2677 0.069 Uiso 0.156(12) 1 calc PR A 2
C20' C 1.166(3) 0.500(3) 0.398(3) 0.036(7) Uiso 0.156(12) 1 d PD A 2
H20D H 1.2462 0.4793 0.3898 0.054 Uiso 0.156(12) 1 calc PR A 2
H20E H 1.0842 0.4305 0.3518 0.054 Uiso 0.156(12) 1 calc PR A 2
H20F H 1.1793 0.5316 0.4811 0.054 Uiso 0.156(12) 1 calc PR A 2
C21' C 1.022(3) 0.7431(12) 0.400(4) 0.055(10) Uiso 0.156(12) 1 d PD A 2
H21C H 0.9998 0.7636 0.4703 0.066 Uiso 0.156(12) 1 calc PR A 2
H21D H 0.9466 0.7441 0.3355 0.066 Uiso 0.156(12) 1 calc PR A 2
C22' C 1.153(4) 0.835(2) 0.428(5) 0.074(12) Uiso 0.156(12) 1 d PDU A 2
H22D H 1.1510 0.9125 0.4740 0.111 Uiso 0.156(12) 1 calc PR A 2
H22E H 1.1601 0.8319 0.3544 0.111 Uiso 0.156(12) 1 calc PR A 2
H22F H 1.2322 0.8214 0.4743 0.111 Uiso 0.156(12) 1 calc PR A 2
C23 C 0.0810(4) 0.2534(4) -0.0052(4) 0.0322(9) Uani 1 1 d . . .
C24 C 0.0962(5) 0.1953(5) -0.1225(4) 0.0446(12) Uani 1 1 d . . .
H24A H 0.1156 0.1230 -0.1286 0.067 Uiso 1 1 calc R . .
H24B H 0.1718 0.2481 -0.1250 0.067 Uiso 1 1 calc R . .
H24C H 0.0110 0.1776 -0.1886 0.067 Uiso 1 1 calc R . .
C25 C -0.0417(5) 0.1703(5) -0.0070(5) 0.0426(11) Uani 1 1 d . . .
H25A H -0.0243 0.0973 -0.0136 0.064 Uiso 1 1 calc R . .
H25B H -0.1242 0.1544 -0.0749 0.064 Uiso 1 1 calc R . .
H25C H -0.0551 0.2062 0.0662 0.064 Uiso 1 1 calc R . .
C26 C 0.0491(5) 0.3656(5) 0.0034(5) 0.0419(11) Uani 1 1 d . . .
H26A H -0.0360 0.3471 -0.0632 0.063 Uiso 1 1 calc R . .
H26B H 0.1244 0.4189 0.0011 0.063 Uiso 1 1 calc R . .
H26C H 0.0385 0.4024 0.0778 0.063 Uiso 1 1 calc R . .
C27 C 0.3255(5) 0.2031(4) 0.3644(4) 0.0364(10) Uani 1 1 d D . .
C28 C 0.1841(9) 0.1178(8) 0.3280(7) 0.071(3) Uani 0.752(10) 1 d PD B 1
H28A H 0.1581 0.0539 0.2502 0.106 Uiso 0.752(10) 1 calc PR B 1
H28B H 0.1164 0.1585 0.3240 0.106 Uiso 0.752(10) 1 calc PR B 1
H28C H 0.1875 0.0865 0.3864 0.106 Uiso 0.752(10) 1 calc PR B 1
C29 C 0.4280(11) 0.1364(10) 0.3767(10) 0.082(4) Uani 0.752(10) 1 d PD B 1
H29A H 0.4053 0.0726 0.2997 0.124 Uiso 0.752(10) 1 calc PR B 1
H29B H 0.4232 0.1045 0.4335 0.124 Uiso 0.752(10) 1 calc PR B 1
H29C H 0.5209 0.1894 0.4048 0.124 Uiso 0.752(10) 1 calc PR B 1
C30 C 0.3616(12) 0.2991(7) 0.4852(7) 0.077(4) Uani 0.752(10) 1 d PD B 1
H30A H 0.3575 0.2650 0.5405 0.115 Uiso 0.752(10) 1 calc PR B 1
H30B H 0.2962 0.3419 0.4797 0.115 Uiso 0.752(10) 1 calc PR B 1
H30C H 0.4544 0.3524 0.5136 0.115 Uiso 0.752(10) 1 calc PR B 1
C28' C 0.270(2) 0.0721(11) 0.2991(18) 0.051(6) Uiso 0.248(10) 1 d PD B 2
H28D H 0.2660 0.0388 0.3551 0.077 Uiso 0.248(10) 1 calc PR B 2
H28E H 0.3294 0.0441 0.2608 0.077 Uiso 0.248(10) 1 calc PR B 2
H28F H 0.1772 0.0482 0.2390 0.077 Uiso 0.248(10) 1 calc PR B 2
C29' C 0.4658(14) 0.2385(18) 0.4629(16) 0.051(6) Uiso 0.248(10) 1 d PD B 2
H29D H 0.5060 0.3235 0.5022 0.077 Uiso 0.248(10) 1 calc PR B 2
H29E H 0.5261 0.2049 0.4291 0.077 Uiso 0.248(10) 1 calc PR B 2
H29F H 0.4551 0.2097 0.5207 0.077 Uiso 0.248(10) 1 calc PR B 2
C30' C 0.2313(19) 0.2457(19) 0.423(2) 0.057(7) Uiso 0.248(10) 1 d PD B 2
H30D H 0.2673 0.3307 0.4659 0.085 Uiso 0.248(10) 1 calc PR B 2
H30E H 0.2265 0.2116 0.4780 0.085 Uiso 0.248(10) 1 calc PR B 2
H30F H 0.1393 0.2221 0.3621 0.085 Uiso 0.248(10) 1 calc PR B 2
C40 C 0.249(4) -0.076(4) -0.162(3) 0.121(17) Uiso 0.269(15) 1 d PDU C -1
H40A H 0.2249 -0.1574 -0.2169 0.181 Uiso 0.269(15) 1 calc PR C -1
H40B H 0.2452 -0.0278 -0.2054 0.181 Uiso 0.269(15) 1 calc PR C -1
H40C H 0.1829 -0.0688 -0.1244 0.181 Uiso 0.269(15) 1 calc PR C -1
C41 C 0.3945(16) -0.0344(14) -0.0661(16) 0.052(6) Uiso 0.269(15) 1 d PGD C -1
C42 C 0.4250(18) 0.0434(14) 0.0491(17) 0.044(6) Uiso 0.269(15) 1 d PGD C -1
H42 H 0.3549 0.0675 0.0699 0.052 Uiso 0.269(15) 1 calc PR C -1
C43 C 0.5581(19) 0.0860(14) 0.1339(14) 0.041(5) Uiso 0.269(15) 1 d PG C -1
H43 H 0.5789 0.1392 0.2126 0.049 Uiso 0.269(15) 1 calc PR C -1
C44 C 0.6606(17) 0.0507(15) 0.1034(15) 0.063(8) Uiso 0.269(15) 1 d PG C -1
H44 H 0.7516 0.0797 0.1613 0.076 Uiso 0.269(15) 1 calc PR C -1
C45 C 0.6301(17) -0.0272(15) -0.0118(16) 0.040(4) Uiso 0.269(15) 1 d PG C -1
H45 H 0.7002 -0.0513 -0.0326 0.048 Uiso 0.269(15) 1 calc PR C -1
C46 C 0.4971(18) -0.0697(14) -0.0966(14) 0.045(7) Uiso 0.269(15) 1 d PGD C -1
H46 H 0.4762 -0.1229 -0.1753 0.054 Uiso 0.269(15) 1 calc PR C -1
C40' C 0.296(4) -0.051(4) -0.107(3) 0.076(12) Uiso 0.231(15) 1 d PDU C -2
H40D H 0.2381 -0.0996 -0.0851 0.114 Uiso 0.231(15) 1 calc PR C -2
H40E H 0.2877 -0.0960 -0.1874 0.114 Uiso 0.231(15) 1 calc PR C -2
H40F H 0.2659 0.0167 -0.1041 0.114 Uiso 0.231(15) 1 calc PR C -2
C41' C 0.4466(18) -0.0085(15) -0.0198(15) 0.041(5) Uiso 0.231(15) 1 d PGD C -2
C42' C 0.483(2) 0.0691(16) 0.0969(16) 0.043(8) Uiso 0.231(15) 1 d PGD C -2
H42' H 0.4165 0.0958 0.1213 0.051 Uiso 0.231(15) 1 calc PR C -2
C43' C 0.618(2) 0.1075(15) 0.1779(14) 0.052(7) Uiso 0.231(15) 1 d PG C -2
H43' H 0.6431 0.1605 0.2576 0.063 Uiso 0.231(15) 1 calc PR C -2
C44' C 0.7157(18) 0.0684(17) 0.1422(15) 0.046(7) Uiso 0.231(15) 1 d PGU C -2
H44' H 0.8077 0.0946 0.1975 0.055 Uiso 0.231(15) 1 calc PR C -2
C45' C 0.6789(19) -0.0092(15) 0.0255(16) 0.035(5) Uiso 0.231(15) 1 d PG C -2
H45' H 0.7458 -0.0360 0.0011 0.041 Uiso 0.231(15) 1 calc PR C -2
C46' C 0.544(2) -0.0477(13) -0.0555(13) 0.031(5) Uiso 0.231(15) 1 d PGD C -2
H46' H 0.5192 -0.1007 -0.1352 0.037 Uiso 0.231(15) 1 calc PR C -2

loop_
_atom_site_aniso_label
_atom_site_aniso_U_11
_atom_site_aniso_U_22
_atom_site_aniso_U_33
_atom_site_aniso_U_23
_atom_site_aniso_U_13
_atom_site_aniso_U_12
Ca 0.0161(4) 0.0192(5) 0.0187(5) 0.0119(4) 0.0087(4) 0.0087(3)
O1 0.0261(14) 0.0351(16) 0.0352(16) 0.0196(14) 0.0091(12) 0.0089(12)
C1 0.0253(18) 0.0248(18) 0.0290(19) 0.0099(16) 0.0083(15) 0.0085(15)
C2 0.0241(18) 0.0279(19) 0.0284(19) 0.0123(16) 0.0094(15) 0.0082(15)
C3 0.031(2) 0.029(2) 0.031(2) 0.0128(17) 0.0140(17) 0.0099(16)
C4 0.035(2) 0.031(2) 0.031(2) 0.0146(17) 0.0143(18) 0.0089(17)
C5 0.0275(19) 0.034(2) 0.028(2) 0.0133(17) 0.0062(16) 0.0089(17)
C6 0.0242(18) 0.0280(19) 0.0287(19) 0.0112(16) 0.0077(15) 0.0067(15)
C7 0.0262(19) 0.030(2) 0.0275(19) 0.0106(16) 0.0063(16) 0.0049(16)
N8 0.0248(16) 0.0258(16) 0.0301(17) 0.0107(14) 0.0086(14) 0.0064(13)
C9 0.041(2) 0.033(2) 0.037(2) 0.0178(19) 0.012(2) 0.0116(19)
C10 0.031(3) 0.041(3) 0.035(3) 0.016(2) 0.011(2) 0.014(2)
N11 0.0282(17) 0.0330(19) 0.0319(18) 0.0162(16) 0.0092(15) 0.0053(15)
C12 0.036(3) 0.029(3) 0.042(3) 0.015(2) 0.010(2) 0.001(2)
C13 0.042(3) 0.053(4) 0.043(3) 0.016(3) 0.011(3) 0.007(3)
C14 0.048(3) 0.037(3) 0.036(3) 0.017(2) 0.020(3) 0.011(2)
C15 0.055(4) 0.049(4) 0.040(3) 0.017(3) 0.020(3) 0.021(3)
C16 0.025(2) 0.036(2) 0.034(2) 0.0165(19) 0.0040(17) -0.0002(17)
C17 0.021(2) 0.079(4) 0.067(4) 0.047(4) 0.004(2) 0.001(2)
N18 0.028(2) 0.050(3) 0.051(3) 0.015(2) 0.0025(19) 0.0055(19)
C19 0.032(3) 0.059(4) 0.046(4) 0.021(3) 0.000(3) 0.002(3)
C20 0.058(5) 0.079(7) 0.106(9) 0.020(6) 0.016(6) 0.033(5)
C21 0.061(5) 0.121(9) 0.048(5) -0.017(5) 0.001(4) 0.030(6)
C22 0.107(10) 0.076(7) 0.105(10) -0.023(7) -0.009(8) 0.023(7)
C23 0.0257(19) 0.035(2) 0.031(2) 0.0140(18) 0.0078(16) 0.0056(17)
C24 0.035(2) 0.053(3) 0.034(2) 0.016(2) 0.006(2) 0.009(2)
C25 0.026(2) 0.046(3) 0.049(3) 0.024(2) 0.008(2) 0.0029(19)
C26 0.029(2) 0.046(3) 0.047(3) 0.023(2) 0.008(2) 0.011(2)
C27 0.040(2) 0.037(2) 0.031(2) 0.0168(19) 0.0117(19) 0.0083(19)
C28 0.071(6) 0.069(6) 0.050(5) 0.037(5) 0.005(4) -0.018(5)
C29 0.110(9) 0.110(9) 0.112(9) 0.095(8) 0.076(8) 0.074(8)
C30 0.128(10) 0.056(5) 0.035(4) 0.016(4) 0.034(5) 0.005(6)

loop_
_atom_type_symbol
_atom_type_description
_atom_type_scat_dispersion_real
_atom_type_scat_dispersion_imag
_atom_type_scat_source
C C 0.0033 0.0016 'International Tables Vol C Tables 4.2.6.8 and 6.1.1.4'
H H 0.0000 0.0000 'International Tables Vol C Tables 4.2.6.8 and 6.1.1.4'
N N 0.0061 0.0033 'International Tables Vol C Tables 4.2.6.8 and 6.1.1.4'
O O 0.0106 0.0060 'International Tables Vol C Tables 4.2.6.8 and 6.1.1.4'
Ca Ca 0.2262 0.3064 'International Tables Vol C Tables 4.2.6.8 and 6.1.1.4'

loop_
_geom_angle_atom_site_label_1
_geom_angle_atom_site_label_2
_geom_angle_atom_site_label_3
_geom_angle
_geom_angle_site_symmetry_1
_geom_angle_site_symmetry_3
_geom_angle_publ_flag
O1 Ca O1 180.0 2_665 . ?
O1 Ca N8 101.66(11) 2_665 . ?
O1 Ca N8 78.34(11) . . ?
O1 Ca N8 78.34(11) 2_665 2_665 ?
O1 Ca N8 101.66(11) . 2_665 ?
N8 Ca N8 180.0 . 2_665 ?
O1 Ca N11 87.03(11) 2_665 . ?
O1 Ca N11 92.97(11) . . ?
N8 Ca N11 71.97(11) . . ?
N8 Ca N11 108.03(11) 2_665 . ?
O1 Ca N11 92.97(11) 2_665 2_665 ?
O1 Ca N11 87.03(11) . 2_665 ?
N8 Ca N11 108.03(11) . 2_665 ?
N8 Ca N11 71.97(11) 2_665 2_665 ?
N11 Ca N11 180.00(18) . 2_665 ?
C1 O1 Ca 141.2(3) . . ?
O1 C1 C6 120.1(4) . . ?
O1 C1 C2 122.3(4) . . ?
C6 C1 C2 117.6(4) . . ?
C3 C2 C1 118.6(4) . . ?
C3 C2 C23 121.1(4) . . ?
C1 C2 C23 120.2(4) . . ?
C4 C3 C2 124.3(4) . . ?
C3 C4 C5 116.1(4) . . ?
C3 C4 C27 122.4(4) . . ?
C5 C4 C27 121.4(4) . . ?
C6 C5 C4 122.6(4) . . ?
C5 C6 C1 120.8(4) . . ?
C5 C6 C7 118.2(4) . . ?
C1 C6 C7 120.6(4) . . ?
N8 C7 C6 117.7(4) . . ?
C9 N8 C16 112.5(4) . . ?
C9 N8 C7 112.1(3) . . ?
C16 N8 C7 109.5(3) . . ?
C9 N8 Ca 108.1(3) . . ?
C16 N8 Ca 108.2(3) . . ?
C7 N8 Ca 106.2(2) . . ?
C10' C9 N8 119.1(8) . . ?
C10' C9 C10 48.7(7) . . ?
N8 C9 C10 113.1(4) . . ?
N11 C10 C9 113.8(4) . . ?
C14' N11 C10' 112.1(10) . . ?
C14' N11 C12 126.0(12) . . ?
C10' N11 C12 68.1(6) . . ?
C14' N11 C12' 117.1(15) . . ?
C10' N11 C12' 109.5(10) . . ?
C12 N11 C12' 42.8(9) . . ?
C14' N11 C10 66.7(8) . . ?
C10' N11 C10 48.6(7) . . ?
C12 N11 C10 108.1(4) . . ?
C12' N11 C10 148.8(9) . . ?
C14' N11 C14 41.2(8) . . ?
C10' N11 C14 149.0(9) . . ?
C12 N11 C14 111.5(4) . . ?
C12' N11 C14 81.2(11) . . ?
C10 N11 C14 107.9(4) . . ?
C14' N11 Ca 118.8(11) . . ?
C10' N11 Ca 95.4(7) . . ?
C12 N11 Ca 114.8(3) . . ?
C12' N11 Ca 101.3(9) . . ?
C10 N11 Ca 102.7(3) . . ?
C14 N11 Ca 111.2(3) . . ?
N11 C12 C13 113.7(5) . . ?
N11 C14 C15 117.5(5) . . ?
C9 C10' N11 119.0(10) . . ?
N11 C12' C13' 114.5(14) . . ?
N11 C14' C15' 113.8(14) . . ?
N8 C16 C17 116.6(4) . . ?
N18 C17 C16 111.4(5) . . ?
C21' N18 C17 118.9(11) . . ?
C21' N18 C19' 128.0(15) . . ?
C17 N18 C19' 111.5(11) . . ?
C21' N18 C19 122.4(16) . . ?
C17 N18 C19 111.3(5) . . ?
C19' N18 C19 39.1(13) . . ?
C21' N18 C21 36.6(18) . . ?
C17 N18 C21 107.8(6) . . ?
C19' N18 C21 133.6(15) . . ?
C19 N18 C21 103.3(6) . . ?
N18 C19 C20 111.7(6) . . ?
N18 C21 C22 112.1(9) . . ?
N18 C19' C20' 112.6(15) . . ?
N18 C21' C22' 114.2(18) . . ?
C26 C23 C25 107.9(4) . . ?
C26 C23 C24 109.3(4) . . ?
C25 C23 C24 107.8(4) . . ?
C26 C23 C2 110.3(4) . . ?
C25 C23 C2 111.8(4) . . ?
C24 C23 C2 109.7(4) . . ?
C28' C27 C30 139.9(10) . . ?
C28' C27 C30' 109.0(10) . . ?
C30 C27 C30' 50.6(9) . . ?
C28' C27 C4 109.4(10) . . ?
C30 C27 C4 110.1(5) . . ?
C30' C27 C4 109.3(10) . . ?
C28' C27 C29' 108.8(9) . . ?
C30 C27 C29' 60.4(9) . . ?
C30' C27 C29' 107.4(9) . . ?
C4 C27 C29' 112.9(10) . . ?
C28' C27 C28 49.3(8) . . ?
C30 C27 C28 107.4(6) . . ?
C30' C27 C28 61.3(9) . . ?
C4 C27 C28 113.2(4) . . ?
C29' C27 C28 133.6(10) . . ?
C28' C27 C29 62.5(9) . . ?
C30 C27 C29 108.1(6) . . ?
C30' C27 C29 139.3(11) . . ?
C4 C27 C29 110.9(5) . . ?
C29' C27 C29 50.0(9) . . ?
C28 C27 C29 106.9(6) . . ?
C42 C41 C46 120.0 . . ?
C42 C41 C40 119.9(8) . . ?
C46 C41 C40 120.0(8) . . ?
C41 C42 C43 120.0 . . ?
C44 C43 C42 120.0 . . ?
C43 C44 C45 120.0 . . ?
C44 C45 C46 120.0 . . ?
C45 C46 C41 120.0 . . ?
C42' C41' C46' 120.0 . . ?
C42' C41' C40' 118.6(7) . . ?
C46' C41' C40' 121.4(7) . . ?
C41' C42' C43' 120.0 . . ?
C42' C43' C44' 120.0 . . ?
C45' C44' C43' 120.0 . . ?
C44' C45' C46' 120.0 . . ?
C45' C46' C41' 120.0 . . ?

loop_
_geom_bond_atom_site_label_1
_geom_bond_atom_site_label_2
_geom_bond_distance
_geom_bond_site_symmetry_2
_geom_bond_publ_flag
Ca O1 2.192(3) 2_665 ?
Ca O1 2.192(3) . ?
Ca N8 2.552(4) . ?
Ca N8 2.552(4) 2_665 ?
Ca N11 2.702(4) . ?
Ca N11 2.702(4) 2_665 ?
O1 C1 1.325(5) . ?
C1 C6 1.425(6) . ?
C1 C2 1.433(6) . ?
C2 C3 1.397(6) . ?
C2 C23 1.542(6) . ?
C3 C4 1.395(6) . ?
C4 C5 1.401(6) . ?
C4 C27 1.528(6) . ?
C5 C6 1.389(6) . ?
C6 C7 1.512(6) . ?
C7 N8 1.485(6) . ?
N8 C9 1.471(6) . ?
N8 C16 1.482(5) . ?
C9 C10' 1.452(13) . ?
C9 C10 1.511(7) . ?
C10 N11 1.497(6) . ?
N11 C14' 1.465(14) . ?
N11 C10' 1.473(14) . ?
N11 C12 1.488(6) . ?
N11 C12' 1.489(14) . ?
N11 C14 1.499(6) . ?
C12 C13 1.532(8) . ?
C14 C15 1.525(8) . ?
C12' C13' 1.531(16) . ?
C14' C15' 1.540(16) . ?
C16 C17 1.535(7) . ?
C17 N18 1.463(7) . ?
N18 C21' 1.427(15) . ?
N18 C19' 1.478(15) . ?
N18 C19 1.479(7) . ?
N18 C21 1.487(9) . ?
C19 C20 1.503(11) . ?
C21 C22 1.498(14) . ?
C19' C20' 1.505(18) . ?
C21' C22' 1.518(19) . ?
C23 C26 1.531(7) . ?
C23 C25 1.532(6) . ?
C23 C24 1.536(7) . ?
C27 C28' 1.509(12) . ?
C27 C30 1.514(8) . ?
C27 C30' 1.523(13) . ?
C27 C29' 1.530(12) . ?
C27 C28 1.533(8) . ?
C27 C29 1.536(9) . ?
C40 C41 1.55(4) . ?
C41 C42 1.3900 . ?
C41 C46 1.3900 . ?
C42 C43 1.3900 . ?
C43 C44 1.3900 . ?
C44 C45 1.3900 . ?
C45 C46 1.3900 . ?
C40' C41' 1.54(4) . ?
C41' C42' 1.3900 . ?
C41' C46' 1.3900 . ?
C42' C43' 1.3900 . ?
C43' C44' 1.3900 . ?
C44' C45' 1.3900 . ?
C45' C46' 1.3900 . ?
